data_2242827
loop_
_publ_author_name
'Samba, Mohamed'
'Minnih, Mohamed Said'
'H\"okelek, Tuncer'
'Kaur, Manpreet'
'Jasinski, Jerry P.'
'Sebbar, Nada Kheira'
'Essassi, El Mokhtar'

_publ_section_title
;
 Synthesis, crystal structure and Hirshfeld surface analysis of
 3-(4,4-dimethyl-2,3,4,5-tetrahydro-1<i>H</i>-1,5-benzodiazepin-2-ylidene)-6-methyl-3,4-dihydro-2<i>H</i>-pyran-2,4-dione
;
_journal_coeditor_code LH5890
_journal_issue 2
_journal_name_full 'Acta Crystallographica Section E'
_journal_page_first 228
_journal_page_last 232
_journal_paper_doi 10.1107/S2056989019000689
_journal_volume 75
_journal_year 2019
_chemical_formula_iupac 'C17 H18 N2 O3'
_chemical_formula_moiety 'C17 H18 N2 O3'
_chemical_formula_sum 'C17 H18 N2 O3'
_chemical_formula_weight 298.33
_chemical_name_systematic
3-(4,4-Dimethyl-2,3,4,5-tetrahydro-1<i>H</i>-1,5-benzodiazepin-2-ylidene)-6-methyl-3,4-dihydro-2<i>H</i>-pyran-2,4-dione
_space_group_crystal_system monoclinic
_space_group_IT_number 14
_space_group_name_Hall '-P 2yn'
_space_group_name_H-M_alt 'P 1 21/n 1'
_symmetry_space_group_name_Hall '-P 2yn'
_symmetry_space_group_name_H-M 'P 1 21/n 1'
_atom_sites_solution_hydrogens geom
_atom_sites_solution_primary dual
_audit_creation_method
;
Olex2 1.2
(compiled 2017.08.10 svn.r3458 for OlexSys, GUI svn.r5381)
;
_cell_angle_alpha 90
_cell_angle_beta 103.488(2)
_cell_angle_gamma 90
_cell_formula_units_Z 4
_cell_length_a 5.53730(10)
_cell_length_b 24.0197(4)
_cell_length_c 11.7815(3)
_cell_measurement_reflns_used 4280
_cell_measurement_temperature 296(2)
_cell_measurement_theta_max 71.4680
_cell_measurement_theta_min 3.8340
_cell_volume 1523.77(6)
_computing_cell_refinement
;
CrysAlis PRO (Rigaku OD, 2015)
;
_computing_data_collection
;
CrysAlis PRO (Rigaku OD, 2015)
;
_computing_data_reduction
;
CrysAlis PRO (Rigaku OD, 2015)
;
_computing_molecular_graphics
;
<i>OLEX2</i> (Dolomanov <i>et al.</i>,  2009)
;
_computing_publication_material
;
<i>OLEX2</i> (Dolomanov <i>et al.</i>,  2009)
;
_computing_structure_refinement
;
SHELXL2014 (Sheldrick, 2015a)
;
_computing_structure_solution
;
SHELXT (Sheldrick, 2015b)
;
_diffrn_ambient_temperature 296(2)
_diffrn_detector 'CCD plate'
_diffrn_detector_area_resol_mean 16.0416
_diffrn_measured_fraction_theta_full 1.000
_diffrn_measured_fraction_theta_max 0.990
_diffrn_measurement_device 'four-circle diffractometer'
_diffrn_measurement_device_type 'Rigaku Oxford Diffraction'
_diffrn_measurement_method '\w scans'
_diffrn_radiation_monochromator graphite
_diffrn_radiation_probe x-ray
_diffrn_radiation_type CuK\a
_diffrn_radiation_wavelength 1.54184
_diffrn_reflns_av_R_equivalents 0.0227
_diffrn_reflns_av_unetI/netI 0.0204
_diffrn_reflns_limit_h_max 6
_diffrn_reflns_limit_h_min -5
_diffrn_reflns_limit_k_max 29
_diffrn_reflns_limit_k_min -27
_diffrn_reflns_limit_l_max 14
_diffrn_reflns_limit_l_min -14
_diffrn_reflns_number 9860
_diffrn_reflns_theta_full 67.684
_diffrn_reflns_theta_max 71.259
_diffrn_reflns_theta_min 3.680
_diffrn_source 'fine-focus sealed X-ray tube'
_exptl_absorpt_coefficient_mu 0.735
_exptl_absorpt_correction_T_max 1.00000
_exptl_absorpt_correction_T_min 0.70028
_exptl_absorpt_correction_type multi-scan
_exptl_absorpt_process_details
;
(CrysAlis PRO; Rigaku OD 2015)
;
_exptl_crystal_colour yellow
_exptl_crystal_density_diffrn 1.300
_exptl_crystal_description prism
_exptl_crystal_F_000 632
_exptl_crystal_size_max 0.42
_exptl_crystal_size_mid 0.38
_exptl_crystal_size_min 0.16
_refine_diff_density_max 0.196
_refine_diff_density_min -0.156
_refine_ls_extinction_coef 0.0020(3)
_refine_ls_extinction_expression Fc^*^=kFc[1+0.001xFc^2^\l^3^/sin(2\q)]^-1/4^
_refine_ls_extinction_method
;
SHELXL2014 (Sheldrick, 2015a)
;
_refine_ls_goodness_of_fit_ref 1.045
_refine_ls_hydrogen_treatment constr
_refine_ls_matrix_type full
_refine_ls_number_parameters 203
_refine_ls_number_reflns 2934
_refine_ls_number_restraints 0
_refine_ls_restrained_S_all 1.045
_refine_ls_R_factor_all 0.0465
_refine_ls_R_factor_gt 0.0397
_refine_ls_shift/su_max 0.001
_refine_ls_shift/su_mean 0.000
_refine_ls_structure_factor_coef Fsqd
_refine_ls_weighting_details 'w=1/[\s^2^(Fo^2^)+(0.0578P)^2^+0.3037P] where P=(Fo^2^+2Fc^2^)/3'
_refine_ls_weighting_scheme calc
_refine_ls_wR_factor_gt 0.1063
_refine_ls_wR_factor_ref 0.1122
_reflns_number_gt 2519
_reflns_number_total 2934
_reflns_threshold_expression 'I > 2\s(I)'
_cod_data_source_file lh5890sup1.cif
_cod_data_source_block I
_cod_database_code 2242827
_shelx_space_group_comment
;
The symmetry employed for this shelxl refinement is uniquely defined
by the following loop, which should always be used as a source of
symmetry information in preference to the above space-group names.
They are only intended as comments.
;
_shelx_estimated_absorpt_t_min 0.748
_shelx_estimated_absorpt_t_max 0.892
_shelxl_version_number 2014/6

loop_
_space_group_symop_operation_xyz
'x, y, z'
'-x+1/2, y+1/2, -z+1/2'
'-x, -y, -z'
'x-1/2, -y-1/2, z-1/2'

loop_
_atom_site_type_symbol
_atom_site_label
_atom_site_fract_x
_atom_site_fract_y
_atom_site_fract_z
_atom_site_U_iso_or_equiv
_atom_site_adp_type
_atom_site_calc_flag
_atom_site_occupancy
O O1 0.9607(2) 0.55040(5) 0.34659(11) 0.0620(4) Uani d 1
O O2 0.3736(2) 0.69299(4) 0.35380(9) 0.0499(3) Uani d 1
O O3 0.45601(19) 0.62933(4) 0.48899(9) 0.0430(3) Uani d 1
N N1 0.8514(2) 0.61406(5) 0.17042(11) 0.0406(3) Uani d 1
H H1 0.9435 0.5909 0.2170 0.049 Uiso calc 1
N N2 0.7655(3) 0.71643(5) 0.01003(11) 0.0478(3) Uani d 1
H H2 0.7686 0.7426 -0.0394 0.057 Uiso calc 1
C C1 0.6776(2) 0.63806(5) 0.21295(12) 0.0350(3) Uani d 1
C C2 0.5128(2) 0.67882(6) 0.13633(12) 0.0382(3) Uani d 1
H H2A 0.3856 0.6910 0.1752 0.046 Uiso calc 1
H H2B 0.4303 0.6602 0.0648 0.046 Uiso calc 1
C C3 0.6492(2) 0.73059(5) 0.10487(11) 0.0342(3) Uani d 1
C C4 0.8700(2) 0.66752(6) -0.01123(12) 0.0377(3) Uani d 1
C C5 0.9507(3) 0.66471(7) -0.11604(14) 0.0491(4) Uani d 1
H H5 0.9191 0.6948 -0.1670 0.059 Uiso calc 1
C C6 1.0733(4) 0.61968(8) -0.14591(17) 0.0644(5) Uani d 1
H H6 1.1245 0.6198 -0.2157 0.077 Uiso calc 1
C C7 1.1215(4) 0.57393(8) -0.0726(2) 0.0733(6) Uani d 1
H H7 1.2073 0.5434 -0.0917 0.088 Uiso calc 1
C C8 1.0400(4) 0.57462(7) 0.02874(18) 0.0597(5) Uani d 1
H H8 1.0711 0.5439 0.0780 0.072 Uiso calc 1
C C9 0.9117(3) 0.62000(6) 0.06068(13) 0.0406(3) Uani d 1
C C10 0.6538(2) 0.62144(5) 0.32672(12) 0.0355(3) Uani d 1
C C11 0.7997(3) 0.57556(6) 0.38662(13) 0.0434(3) Uani d 1
C C12 0.7494(3) 0.55810(6) 0.49603(13) 0.0483(4) Uani d 1
H H12 0.8365 0.5281 0.5357 0.058 Uiso calc 1
C C13 0.5820(3) 0.58377(6) 0.54124(13) 0.0429(3) Uani d 1
C C14 0.4890(2) 0.65029(5) 0.38391(11) 0.0360(3) Uani d 1
C C15 0.5058(4) 0.56883(8) 0.65044(15) 0.0594(4) Uani d 1
H H15A 0.5417 0.5993 0.7045 0.089 Uiso calc 1
H H15B 0.5957 0.5364 0.6845 0.089 Uiso calc 1
H H15C 0.3309 0.5611 0.6327 0.089 Uiso calc 1
C C16 0.8401(3) 0.75272(6) 0.20995(13) 0.0459(4) Uani d 1
H H16A 0.9684 0.7255 0.2348 0.069 Uiso calc 1
H H16B 0.7605 0.7602 0.2725 0.069 Uiso calc 1
H H16C 0.9118 0.7864 0.1888 0.069 Uiso calc 1
C C17 0.4561(3) 0.77557(6) 0.05783(13) 0.0457(4) Uani d 1
H H17A 0.5355 0.8065 0.0297 0.069 Uiso calc 1
H H17B 0.3814 0.7880 0.1192 0.069 Uiso calc 1
H H17C 0.3303 0.7605 -0.0049 0.069 Uiso calc 1

loop_
_atom_site_aniso_label
_atom_site_aniso_U_11
_atom_site_aniso_U_22
_atom_site_aniso_U_33
_atom_site_aniso_U_12
_atom_site_aniso_U_13
_atom_site_aniso_U_23
O1 0.0764(8) 0.0527(7) 0.0685(8) 0.0335(6) 0.0406(6) 0.0244(6)
O2 0.0595(7) 0.0469(6) 0.0441(6) 0.0227(5) 0.0136(5) 0.0028(4)
O3 0.0484(6) 0.0432(5) 0.0407(5) 0.0071(4) 0.0171(4) 0.0020(4)
N1 0.0468(7) 0.0331(6) 0.0463(7) 0.0048(5) 0.0197(5) 0.0062(5)
N2 0.0655(8) 0.0409(6) 0.0456(7) 0.0080(6) 0.0304(6) 0.0104(5)
C1 0.0371(7) 0.0296(6) 0.0400(7) -0.0031(5) 0.0122(5) 0.0007(5)
C2 0.0335(6) 0.0443(7) 0.0373(7) -0.0013(5) 0.0095(5) 0.0056(6)
C3 0.0351(7) 0.0353(7) 0.0338(6) 0.0037(5) 0.0110(5) 0.0048(5)
C4 0.0371(7) 0.0405(7) 0.0375(7) -0.0075(5) 0.0131(5) -0.0052(5)
C5 0.0563(9) 0.0541(9) 0.0424(8) -0.0096(7) 0.0225(7) -0.0055(6)
C6 0.0835(13) 0.0615(10) 0.0630(11) -0.0134(9) 0.0472(10) -0.0181(9)
C7 0.0968(15) 0.0455(9) 0.0989(15) -0.0026(9) 0.0660(13) -0.0179(9)
C8 0.0756(12) 0.0344(7) 0.0830(12) -0.0005(7) 0.0469(10) -0.0019(7)
C9 0.0441(7) 0.0350(7) 0.0486(8) -0.0060(5) 0.0223(6) -0.0053(6)
C10 0.0395(7) 0.0297(6) 0.0389(7) 0.0018(5) 0.0125(6) 0.0026(5)
C11 0.0495(8) 0.0355(7) 0.0492(8) 0.0087(6) 0.0197(6) 0.0079(6)
C12 0.0584(9) 0.0408(7) 0.0483(8) 0.0116(6) 0.0178(7) 0.0142(6)
C13 0.0509(8) 0.0389(7) 0.0398(7) -0.0001(6) 0.0128(6) 0.0038(6)
C14 0.0378(7) 0.0342(6) 0.0351(6) 0.0023(5) 0.0067(5) -0.0004(5)
C15 0.0751(11) 0.0606(10) 0.0477(9) 0.0014(8) 0.0251(8) 0.0077(7)
C16 0.0445(8) 0.0412(8) 0.0490(8) 0.0001(6) 0.0048(6) -0.0002(6)
C17 0.0462(8) 0.0482(8) 0.0437(8) 0.0121(6) 0.0127(6) 0.0121(6)

loop_
_atom_type_symbol
_atom_type_description
_atom_type_scat_dispersion_real
_atom_type_scat_dispersion_imag
_atom_type_scat_source
C C 0.0181 0.0091 'International Tables Vol C Tables 4.2.6.8 and 6.1.1.4'
H H 0.0000 0.0000 'International Tables Vol C Tables 4.2.6.8 and 6.1.1.4'
N N 0.0311 0.0180 'International Tables Vol C Tables 4.2.6.8 and 6.1.1.4'
O O 0.0492 0.0322 'International Tables Vol C Tables 4.2.6.8 and 6.1.1.4'

loop_
_geom_angle_atom_site_label_1
_geom_angle_atom_site_label_2
_geom_angle_atom_site_label_3
_geom_angle
C13 O3 C14 122.24(11)
C1 N1 H1 114.6
C1 N1 C9 130.71(12)
C9 N1 H1 114.6
C3 N2 H2 115.5
C4 N2 H2 115.5
C4 N2 C3 128.91(11)
N1 C1 C2 117.10(12)
N1 C1 C10 117.94(12)
C10 C1 C2 124.90(12)
C1 C2 H2A 108.7
C1 C2 H2B 108.7
C1 C2 C3 114.17(11)
H2A C2 H2B 107.6
C3 C2 H2A 108.7
C3 C2 H2B 108.7
N2 C3 C2 108.97(11)
N2 C3 C16 110.99(12)
N2 C3 C17 106.51(11)
C16 C3 C2 111.80(11)
C16 C3 C17 109.98(12)
C17 C3 C2 108.41(11)
N2 C4 C5 116.02(13)
N2 C4 C9 127.38(12)
C9 C4 C5 116.58(13)
C4 C5 H5 118.6
C6 C5 C4 122.80(16)
C6 C5 H5 118.6
C5 C6 H6 119.9
C5 C6 C7 120.20(15)
C7 C6 H6 119.9
C6 C7 H7 120.7
C8 C7 C6 118.58(16)
C8 C7 H7 120.7
C7 C8 H8 118.9
C7 C8 C9 122.30(17)
C9 C8 H8 118.9
C4 C9 N1 126.21(12)
C8 C9 N1 114.18(14)
C8 C9 C4 119.45(14)
C1 C10 C11 120.32(12)
C14 C10 C1 120.82(12)
C14 C10 C11 118.85(12)
O1 C11 C10 123.15(13)
O1 C11 C12 119.80(13)
C12 C11 C10 117.03(12)
C11 C12 H12 119.2
C13 C12 C11 121.53(13)
C13 C12 H12 119.2
O3 C13 C15 111.40(13)
C12 C13 O3 121.61(13)
C12 C13 C15 126.99(14)
O2 C14 O3 113.36(12)
O2 C14 C10 128.26(13)
O3 C14 C10 118.35(11)
C13 C15 H15A 109.5
C13 C15 H15B 109.5
C13 C15 H15C 109.5
H15A C15 H15B 109.5
H15A C15 H15C 109.5
H15B C15 H15C 109.5
C3 C16 H16A 109.5
C3 C16 H16B 109.5
C3 C16 H16C 109.5
H16A C16 H16B 109.5
H16A C16 H16C 109.5
H16B C16 H16C 109.5
C3 C17 H17A 109.5
C3 C17 H17B 109.5
C3 C17 H17C 109.5
H17A C17 H17B 109.5
H17A C17 H17C 109.5
H17B C17 H17C 109.5

loop_
_geom_bond_atom_site_label_1
_geom_bond_atom_site_label_2
_geom_bond_distance
O1 C11 1.2569(18)
O2 C14 1.2167(17)
O3 C13 1.3649(18)
O3 C14 1.3874(16)
N1 H1 0.8600
N1 C1 1.3168(18)
N1 C9 1.4158(18)
N2 H2 0.8600
N2 C3 1.4542(17)
N2 C4 1.3584(19)
C1 C2 1.4907(18)
C1 C10 1.4338(18)
C2 H2A 0.9700
C2 H2B 0.9700
C2 C3 1.5444(18)
C3 C16 1.524(2)
C3 C17 1.5301(18)
C4 C5 1.4094(19)
C4 C9 1.408(2)
C5 H5 0.9300
C5 C6 1.366(2)
C6 H6 0.9300
C6 C7 1.385(3)
C7 H7 0.9300
C7 C8 1.372(3)
C8 H8 0.9300
C8 C9 1.400(2)
C10 C11 1.4487(18)
C10 C14 1.4331(18)
C11 C12 1.443(2)
C12 H12 0.9300
C12 C13 1.324(2)
C13 C15 1.488(2)
C15 H15A 0.9600
C15 H15B 0.9600
C15 H15C 0.9600
C16 H16A 0.9600
C16 H16B 0.9600
C16 H16C 0.9600
C17 H17A 0.9600
C17 H17B 0.9600
C17 H17C 0.9600

loop_
_geom_contact_atom_site_label_1
_geom_contact_atom_site_label_2
_geom_contact_distance
_geom_contact_site_symmetry_2
_geom_contact_publ_flag
O1 N1 2.5351(18) . yes
O1 C12 3.379(2) 3_766 yes
O2 N2 2.9990(16) 4_576 yes
O2 C2 2.8628(17) . yes
O1 H12 2.45 3_766 yes
O1 H1 1.79 . yes
O2 H2A 2.12 . yes
O2 H2 2.16 4_576 yes
O2 H5 2.72 4_576 yes
O2 H17C 2.91 4_676 yes
N1 N2 3.0698(17) . yes
N1 C16 3.3656(19) . yes
N2 N1 3.0698(17) . yes
N1 H16A 2.8152 . yes
C4 C2 3.5887(17) 1_655 yes
C9 C2 3.533(2) 1_655 yes
C14 C17 3.404(2) 4_676 yes
C1 H16A 2.62 . yes
C4 H2B 2.79 . yes
C5 H2B 2.99 1_655 yes
C5 H16B 2.99 4_675 yes
C6 H2B 2.95 1_655 yes
C7 H2B 2.92 1_655 yes
C8 H2B 2.94 1_655 yes
C9 H2B 2.85 . yes
C11 H1 2.35 . yes
C14 H2A 2.58 . yes
C14 H17C 2.95 4_676 yes
C16 O2 3.3648(19) 1_655 yes
H1 H8 2.24 . yes
H2 H5 2.21 . yes
H2 H17A 2.27 . yes
H2 H17C 2.59 . yes
H2A H17B 2.42 . yes
H2B H17C 2.57 . yes
H5 H16B 2.42 4_675 yes
H5 H17B 2.51 4_675 yes
H12 H15B 2.45 . yes
H12 H12 2.55 3_766 yes
H16A O2 2.48 1_655 yes
H16B H17B 2.52 . yes
H16C H17A 2.50 . yes

loop_
_geom_hbond_atom_site_label_D
_geom_hbond_atom_site_label_H
_geom_hbond_atom_site_label_A
_geom_hbond_site_symmetry_A
_geom_hbond_distance_DH
_geom_hbond_distance_HA
_geom_hbond_distance_DA
_geom_hbond_angle_DHA
_geom_hbond_publ_flag
N1 H1 O1 . 0.86 1.79 2.5351(18) 143 yes
N2 H2 O2 4_675 0.86 2.16 2.9990(16) 166 yes
C2 H2A O2 . 0.97 2.12 2.8628(17) 132 yes
C5 H5 O2 4_675 0.93 2.72 3.453(2) 136 yes
C12 H12 O1 3_766 0.93 2.45 3.3789(18) 174 yes
C16 H16A O2 1_655 0.96 2.48 3.3646(18) 154 yes
C2 H2B Cg 1_455 0.97 2.63 3.4428(15) 141 yes

loop_
_geom_torsion_atom_site_label_1
_geom_torsion_atom_site_label_2
_geom_torsion_atom_site_label_3
_geom_torsion_atom_site_label_4
_geom_torsion
C9 N1 C1 C10 177.02(13)
C9 N1 C1 C2 -0.3(2)
N1 C1 C2 C3 -63.12(16)
C10 C1 C2 C3 119.73(14)
C4 N2 C3 C16 88.57(18)
C4 N2 C3 C17 -151.73(15)
C4 N2 C3 C2 -35.0(2)
C1 C2 C3 N2 80.67(14)
C1 C2 C3 C16 -42.38(16)
C1 C2 C3 C17 -163.79(12)
C3 N2 C4 C9 -6.6(3)
C3 N2 C4 C5 174.97(14)
N2 C4 C5 C6 175.76(16)
C9 C4 C5 C6 -2.8(2)
C4 C5 C6 C7 0.6(3)
C5 C6 C7 C8 1.1(3)
C6 C7 C8 C9 -0.4(3)
C7 C8 C9 C4 -1.9(3)
C7 C8 C9 N1 -177.57(18)
N2 C4 C9 C8 -174.98(16)
C5 C4 C9 C8 3.4(2)
N2 C4 C9 N1 0.1(2)
C5 C4 C9 N1 178.49(14)
C1 N1 C9 C8 -157.26(15)
C1 N1 C9 C4 27.4(2)
N1 C1 C10 C14 172.65(12)
C2 C1 C10 C14 -10.2(2)
N1 C1 C10 C11 -6.4(2)
C2 C1 C10 C11 170.76(13)
C14 C10 C11 O1 -175.06(15)
C1 C10 C11 O1 4.0(2)
C14 C10 C11 C12 6.4(2)
C1 C10 C11 C12 -174.60(13)
O1 C11 C12 C13 179.64(16)
C10 C11 C12 C13 -1.7(2)
C11 C12 C13 O3 -2.6(3)
C11 C12 C13 C15 177.58(16)
C14 O3 C13 C12 2.2(2)
C14 O3 C13 C15 -177.94(13)
C13 O3 C14 O2 -175.69(13)
C13 O3 C14 C10 2.60(19)
C1 C10 C14 O2 -7.8(2)
C11 C10 C14 O2 171.19(14)
C1 C10 C14 O3 174.15(12)
C11 C10 C14 O3 -6.81(19)

_cod_database_fobs_code 2242827
